data_4327588
loop_
_publ_author_name
'Grigori V. Vajenine'
'Gudrun Auffermann'
'Yurii Prots'
'Walter Schnelle'
'Reinhard K. Kremer'
'Arndt Simon'
'R\"udiger Kniep'

_publ_contact_author 'R. Kniep'
_publ_contact_author_email kniep@cpfs.mpg.de
_publ_contact_author_fax +49-351-46463002
_publ_contact_author_phone +49-351-46463001
_publ_section_title
;
 Preparation, Crystal Structure, and Properties of Barium Pernitride, BaN2
;
_journal_name_full 'Inorganic Chemistry'
_journal_page_first 4866
_journal_page_last 4870
_journal_paper_doi 10.1021/ic010263+
_journal_volume 40
_journal_year 2001
_chemical_formula_sum 'Ba N2'
_space_group_IT_number 15
_symmetry_cell_setting monoclinic
_symmetry_Int_Tables_number 15
_symmetry_space_group_name_Hall '-C 2yc'
_symmetry_space_group_name_H-M 'C 1 2/c 1'
_audit_creation_date 2001-03-15T19:18
_audit_update_record ' 2001-03-15T19:18:56   ?'
_cell_angle_alpha 90.0
_cell_angle_beta 104.864(1)
_cell_angle_gamma 90.0
_cell_formula_units_Z 4
_cell_length_a 7.1712(1)
_cell_length_b 4.3946(1)
_cell_length_c 7.2362(1)
_cell_measurement_temperature 295
_cell_measurement_theta_max 44.964
_cell_measurement_theta_min 11.994
_cell_volume 220.415(7)
_diffrn_ambient_temperature 295
_diffrn_detector PSD
_diffrn_measurement_device 'STADI-P STOE'
_diffrn_measurement_method PSD
_diffrn_radiation_type 'X-ray, CuK alpha 1'
_diffrn_radiation_wavelength 1.54060
_pd_block_id BaN2
_pd_calc_method 'Rietveld Refinement'
_pd_meas_2theta_range_inc 0.005
_pd_meas_2theta_range_max 99.64
_pd_meas_2theta_range_min 8.0
_pd_proc_2theta_range_inc 0.005
_pd_proc_2theta_range_max 89.927
_pd_proc_2theta_range_min 23.989
_pd_proc_ls_prof_R_factor .140
_reflns_d_resolution_high 3.7065
_reflns_d_resolution_low 1.0900
_reflns_limit_h_max 6
_reflns_limit_h_min -6
_reflns_limit_k_max 4
_reflns_limit_k_min 0
_reflns_limit_l_max 6
_reflns_limit_l_min 0
_cod_data_source_file ic0102632B_1.cif
_cod_data_source_block BaN2
_cod_original_cell_volume 220.42(1)
_cod_original_sg_symbol_H-M 'C 2/c'
_cod_database_code 4327588
_pd_instr_radiation_probe X-ray
_pd_proc_ls_prof_r_factor_on_i .089

loop_
_symmetry_equiv_pos_as_xyz
x,y,z
-x,y,-z+0.5
-x,-y,-z
x,-y,z+0.5
x+0.5,y+0.5,z
-x+0.5,y+0.5,-z+0.5
-x+0.5,-y+0.5,-z
x+0.5,-y+0.5,z+0.5

loop_
_atom_site_label
_atom_site_fract_x
_atom_site_fract_y
_atom_site_fract_z
_atom_site_occupancy
_atom_site_thermal_displace_type
_atom_site_U_iso_or_equiv
_atom_site_symmetry_multiplicity
Ba 0.00000 0.1984(2) 0.25000 1.0 Biso 1.04(1) 4
N 0.291(1) 0.143(2) 0.032(1) 1.0 Biso 0.3(1) 8

loop_
_atom_type_symbol
_atom_type_number_in_cell
BA 4.0
N 8.0

loop_
_reflns_number_observed
88
